data_9004764
loop_
_publ_author_name
'Krivovichev, S. V.'
'Burns, P. C.'

_publ_section_title
;
 Crystal chemistry of uranyl molybdates. VIII. Crystal structures of
 Na3Tl3[(UO2)(MoO4)4], Na13-xTl3+x[(UO2)(MoO4)3]4(H2O)6+x (x=0.1),
 Na3Tl5[(UO2)(MoO4)2]2(H2O)3 and Na2[(UO2)(MoO4)2](H2O)4
 Sample 3
;
_journal_name_full 'The Canadian Mineralogist'
_journal_page_first 707
_journal_page_last 719
_journal_paper_doi 10.2113/gscanmin.41.3.707
_journal_volume 41
_journal_year 2003
_chemical_formula_structural Na3Tl5[(UO2)(MoO4)2]2(H2O)3
_chemical_formula_sum 'H4 Mo3 Na1.5 O15.5 Tl2.5 U'
_space_group_IT_number 19
_symmetry_space_group_name_Hall 'P 2ac 2ab'
_symmetry_space_group_name_H-M 'P 21 21 21'
_cell_angle_alpha 90
_cell_angle_beta 90
_cell_angle_gamma 90
_cell_formula_units_Z 4
_cell_length_a 10.7662
_cell_length_b 11.9621
_cell_length_c 12.8995
_cell_volume 1661.280
_database_code_amcsd 0005857
_exptl_crystal_density_diffrn 5.291
_cod_original_formula_sum 'U Tl2.5 Mo3 Na1.5 O15.5 H4'
_cod_database_code 9004764
_amcsd_formula_title Na3Tl5[(UO2)(MoO4)2]2(H2O)3

loop_
_space_group_symop_operation_xyz
x,y,z
-x,1/2+y,1/2-z
1/2+x,1/2-y,-z
1/2-x,-y,1/2+z

loop_
_atom_site_aniso_label
_atom_site_aniso_U_11
_atom_site_aniso_U_22
_atom_site_aniso_U_33
_atom_site_aniso_U_12
_atom_site_aniso_U_13
_atom_site_aniso_U_23
U 0.01420 0.01670 0.01050 -0.00040 0.00080 0.00030
Tl(1) 0.03210 0.03810 0.03680 0.00530 -0.00240 -0.00330
Tl(2) 0.05420 0.04130 0.04710 -0.00300 0.00190 -0.00380
Tl(3) 0.06950 0.03920 0.03660 0.00500 -0.01510 -0.00330
Mo(1) 0.01520 0.02310 0.02170 -0.00320 -0.00240 0.00620
Mo(2) 0.01380 0.02250 0.01230 0.00110 -0.00050 0.00000
Mo(3) 0.01690 0.02360 0.01630 0.00280 0.00130 0.00120
Na(1) 0.03100 0.01900 0.02800 -0.00100 -0.00700 0.00400
Na(2) 0.03300 0.07500 0.12000 -0.00300 -0.02100 -0.06300
O(1) 0.02800 0.03300 0.01400 -0.00600 -0.00200 -0.01000
O(2) 0.04300 0.03700 0.01500 0.01500 0.00100 -0.01300
O(3) 0.06500 0.01600 0.00900 0.01200 0.01500 0.00300
O(4) 0.05000 0.03500 0.03300 0.00900 -0.02800 0.00500
O(5) 0.02400 0.03800 0.01300 0.00300 -0.00100 -0.00600
O(6) 0.02100 0.03800 0.03900 0.01000 0.00200 -0.00900
O(7) 0.04300 0.01500 0.02900 0.00900 0.01300 -0.00300
O(8) 0.02900 0.05500 0.00900 -0.00200 -0.00400 0.00300
O(9) 0.02400 0.05200 0.01300 -0.00200 -0.00400 -0.00900
O(10) 0.02700 0.03600 0.04100 0.00000 0.00600 0.00200
O(11) 0.01900 0.05200 0.03200 0.00700 0.00700 0.00900
O(12) 0.01500 0.08600 0.02400 0.00500 -0.00400 -0.01000
Wat13 0.03500 0.04100 0.03500 0.01000 0.00100 0.00200
O(14) 0.05800 0.03700 0.04100 0.00700 -0.03000 -0.00300
O(15) 0.06200 0.07000 0.02900 -0.00100 0.00200 0.01400
Wat16 0.03100 0.01100 0.05000 -0.00300 -0.01500 -0.00100

loop_
_atom_site_label
_atom_site_fract_x
_atom_site_fract_y
_atom_site_fract_z
_atom_site_occupancy
_atom_site_U_iso_or_equiv
_atom_site_type_symbol
_atom_site_attached_hydrogens
U 0.29343 0.52182 0.07025 1.00000 0.01380 U 0
Tl(1) -0.07078 0.68815 0.08152 1.00000 0.03570 Tl 0
Tl(2) 0.49257 0.21540 -0.07094 1.00000 0.04750 Tl 0
Tl(3) 0.82980 0.37234 -0.17244 0.50000 0.04840 Tl 0
Mo(1) 0.66663 0.48353 0.05762 1.00000 0.02000 Mo 0
Mo(2) 0.46129 0.51265 -0.20599 1.00000 0.01620 Mo 0
Mo(3) 0.37730 0.39293 0.33171 1.00000 0.01890 Mo 0
Na(1) 0.75910 0.66180 -0.18810 1.00000 0.02600 Na 0
Na(2) 0.75100 0.35000 -0.18100 0.50000 0.07500 Na 0
O(1) 0.35420 0.50580 0.24070 1.00000 0.02500 O 0
O(2) 0.28530 0.37600 0.05940 1.00000 0.03200 O 0
O(3) 0.29840 0.67020 0.08400 1.00000 0.03000 O 0
O(4) 0.73530 0.50020 0.17840 1.00000 0.03900 O 0
O(5) 0.34540 0.52580 -0.11010 1.00000 0.02500 O 0
O(6) 0.56090 0.40040 -0.18070 1.00000 0.03300 O 0
O(7) 0.27340 0.28250 0.31010 1.00000 0.02900 O 0
O(8) 0.38130 0.44540 0.46350 1.00000 0.03100 O 0
O(9) 0.39300 0.48940 -0.32790 1.00000 0.03000 O 0
O(10) 0.54580 0.63580 -0.20840 1.00000 0.03400 O 0
O(11) 0.52360 0.34370 0.30360 1.00000 0.03400 O 0
O(12) 0.50410 0.51960 0.05470 1.00000 0.04200 O 0
Wat13 0.74260 0.79210 -0.32480 1.00000 0.03700 O 2
O(14) 0.67930 0.34190 0.01980 1.00000 0.04500 O 0
O(15) 0.74890 0.56580 -0.03020 1.00000 0.05400 O 0
Wat16 0.98900 0.34200 -0.17200 0.50000 0.03100 O 2

loop_
_cod_changelog_entry_id
_cod_changelog_entry_author
_cod_changelog_entry_date
_cod_changelog_entry_text
1
;cod-tools version 3.8.0
Id: cif_guess_AMCSD_atom_types 9581 2023-05-17 12:35:41Z saulius
;
2023-05-18T11:38:25+03:00
;Derived atom types and hydrogen counts
from atom names that follow the AMCSD naming convention
(Wat == water, O-H == hydroxyl).
;

loop_
_cod_related_entry_id
_cod_related_entry_database
_cod_related_entry_code
1 AMCSD 0005857
